data_1553743
loop_
_publ_author_name
'Ammon, Felix'
'Sauer, Stephanie Theresia'
'Lippert, Rainer'
'Lungerich, Dominik'
'Reger, David'
'Hampel, Frank'
'Jux, Norbert'

_publ_section_title
;
 Unexpected formation of [5]helicenes from hexaarylbenzenes containing
 pyrrole moieties
;
_journal_issue 5
_journal_name_full 'Organic Chemistry Frontiers'
_journal_page_first 861
_journal_paper_doi 10.1039/C7QO00112F
_journal_volume 4
_journal_year 2017
_chemical_formula_moiety 'C66 H63 N O2 S, 1.5(C H2 Cl2)'
_chemical_formula_sum 'C67.5 H66 Cl3 N O2 S'
_chemical_formula_weight 1061.62
_space_group_crystal_system triclinic
_space_group_IT_number 2
_space_group_name_Hall '-P 1'
_space_group_name_H-M_alt 'P -1'
_atom_sites_solution_hydrogens geom
_atom_sites_solution_primary direct
_audit_creation_date 2016-09-14
_audit_creation_method
;
Olex2 1.2
(compiled 2016.09.09 svn.r3337 for OlexSys, GUI svn.r5227)
;
_audit_update_record
;
2017-01-12 deposited with the CCDC.
2017-03-23 downloaded from the CCDC.
;
_cell_angle_alpha 109.303(4)
_cell_angle_beta 105.791(4)
_cell_angle_gamma 106.459(5)
_cell_formula_units_Z 2
_cell_length_a 14.0225(7)
_cell_length_b 15.4902(10)
_cell_length_c 15.6494(5)
_cell_measurement_reflns_used 7577
_cell_measurement_temperature 152.7(10)
_cell_measurement_theta_max 56.5370
_cell_measurement_theta_min 3.7480
_cell_volume 2814.2(3)
_computing_cell_refinement 'CrysAlisPro 1.171.38.43 (Rigaku OD, 2015)'
_computing_data_collection 'CrysAlisPro 1.171.38.43 (Rigaku OD, 2015)'
_computing_data_reduction 'CrysAlisPro 1.171.38.43 (Rigaku OD, 2015)'
_computing_molecular_graphics 'Olex2 (Dolomanov et al., 2009)'
_computing_publication_material 'Olex2 (Dolomanov et al., 2009)'
_computing_structure_refinement 'ShelXL (Sheldrick, 2015)'
_computing_structure_solution 'ShelXS (Sheldrick, 2008)'
_diffrn_ambient_environment N~2~
_diffrn_ambient_temperature 152.7(10)
_diffrn_detector 'CCD plate'
_diffrn_detector_area_resol_mean 10.6144
_diffrn_detector_type Atlas
_diffrn_measured_fraction_theta_full 0.709
_diffrn_measured_fraction_theta_max 0.961
_diffrn_measurement_details
;
List of Runs (angles in degrees, time in seconds):

  # Type    Start    End  Width  t~exp~   \w     \q     \k     \f   Frames
#--------------------------------------------------------------------------
  1  \w     52.00 149.00   1.00   11.97    --   72.75  77.00  60.00   97
  2  \w     32.00 152.00   1.00   11.97    --   72.75  19.00  30.00  120
  3  \w     34.00 111.00   1.00   11.97    --   72.75 -99.00 120.00   77
  4  \w     36.00 120.00   1.00   11.97    --   72.75-125.00  60.00   84
  5  \w      1.00 105.00   1.00   11.97    --   72.75 -77.00-120.00  104
  6  \w     -2.00  97.00   1.00   11.97    --   72.75 -38.00  90.00   99
  7  \w    -76.00  33.00   1.00    2.99    --    0.00 -77.00  60.00  109
;
_diffrn_measurement_device 'four-circle diffractometer'
_diffrn_measurement_device_type 'SuperNova, Dual, Cu at zero, Atlas'
_diffrn_measurement_method '\w scans'
_diffrn_orient_matrix_type 'CrysAlisPro convention (1999,Acta A55,543-557)'
_diffrn_orient_matrix_UB_11 0.1164151000
_diffrn_orient_matrix_UB_12 0.0829147000
_diffrn_orient_matrix_UB_13 0.0582537000
_diffrn_orient_matrix_UB_21 0.0455082000
_diffrn_orient_matrix_UB_22 -0.0803298000
_diffrn_orient_matrix_UB_23 -0.0052202000
_diffrn_orient_matrix_UB_31 0.0078850000
_diffrn_orient_matrix_UB_32 -0.0058610000
_diffrn_orient_matrix_UB_33 -0.0978922000
_diffrn_radiation_monochromator mirror
_diffrn_radiation_probe x-ray
_diffrn_radiation_type CuK\a
_diffrn_radiation_wavelength 1.54184
_diffrn_reflns_av_R_equivalents 0.0257
_diffrn_reflns_av_unetI/netI 0.0357
_diffrn_reflns_Laue_measured_fraction_full 0.709
_diffrn_reflns_Laue_measured_fraction_max 0.961
_diffrn_reflns_limit_h_max 14
_diffrn_reflns_limit_h_min -14
_diffrn_reflns_limit_k_max 16
_diffrn_reflns_limit_k_min -16
_diffrn_reflns_limit_l_max 14
_diffrn_reflns_limit_l_min -16
_diffrn_reflns_number 11987
_diffrn_reflns_point_group_measured_fraction_full 0.709
_diffrn_reflns_point_group_measured_fraction_max 0.961
_diffrn_reflns_theta_full 67.684
_diffrn_reflns_theta_max 56.723
_diffrn_reflns_theta_min 3.593
_diffrn_source 'micro-focus sealed X-ray tube'
_diffrn_source_type 'SuperNova (Cu) X-ray Source'
_exptl_absorpt_coefficient_mu 2.173
_exptl_absorpt_correction_T_max 1.00000
_exptl_absorpt_correction_T_min 0.83739
_exptl_absorpt_correction_type analytical
_exptl_absorpt_process_details
;
CrysAlisPro 1.171.38.43 (Rigaku Oxford Diffraction, 2015)
Empirical absorption correction using spherical harmonics,
 implemented in SCALE3 ABSPACK scaling algorithm.
;
_exptl_crystal_colour 'dull brownish yellow'
_exptl_crystal_colour_lustre dull
_exptl_crystal_colour_modifier brownish
_exptl_crystal_colour_primary yellow
_exptl_crystal_density_diffrn 1.253
_exptl_crystal_description block
_exptl_crystal_F_000 1122
_exptl_crystal_recrystallization_method 'crystallized from DCM/EtOH'
_exptl_crystal_size_max 0.181
_exptl_crystal_size_mid 0.128
_exptl_crystal_size_min 0.071
_refine_diff_density_max 1.591
_refine_diff_density_min -0.768
_refine_diff_density_rms 0.073
_refine_ls_extinction_method none
_refine_ls_goodness_of_fit_ref 1.021
_refine_ls_hydrogen_treatment constr
_refine_ls_matrix_type full
_refine_ls_number_parameters 700
_refine_ls_number_reflns 7226
_refine_ls_number_restraints 1
_refine_ls_restrained_S_all 1.022
_refine_ls_R_factor_all 0.0797
_refine_ls_R_factor_gt 0.0729
_refine_ls_shift/su_max 0.000
_refine_ls_shift/su_mean 0.000
_refine_ls_structure_factor_coef Fsqd
_refine_ls_weighting_details 'w=1/[\s^2^(Fo^2^)+(0.1319P)^2^+4.0495P] where P=(Fo^2^+2Fc^2^)/3'
_refine_ls_weighting_scheme calc
_refine_ls_wR_factor_gt 0.1995
_refine_ls_wR_factor_ref 0.2094
_reflns_Friedel_coverage 0.000
_reflns_number_gt 6344
_reflns_number_total 7226
_reflns_threshold_expression 'I > 2\s(I)'
_cod_data_source_file c7qo00112f2.cif
_cod_data_source_block 16jux_fa02_2
_cod_original_formula_sum 'C67.50 H66 Cl3 N O2 S'
_cod_database_code 1553743
_shelxl_version_number 2014/6
_chemical_oxdiff_formula 'C66 H63 N O2 S'
_shelx_space_group_comment
;
The symmetry employed for this shelxl refinement is uniquely defined
by the following loop, which should always be used as a source of
symmetry information in preference to the above space-group names.
They are only intended as comments.
;
_reflns_odcompleteness_completeness 98.51
_reflns_odcompleteness_iscentric 1
_reflns_odcompleteness_theta 55.03
_olex2_refinement_description
;
1. Fixed Uiso
 At 1.2 times of:
  All C(H) groups, All C(H,H) groups
 At 1.5 times of:
  All C(H,H,H) groups
2. Restrained distances
 Cl21-C200 \\sim Cl22-C200
 with sigma of 0.02
 Cl22-C200 \\sim Cl21-C200
 with sigma of 0.02
3. Uiso/Uaniso restraints and constraints
Cl21 \\sim Cl22: within 1.7A with sigma of 0.04 and sigma for terminal atoms of
0.08
Cl11 \\sim Cl12: within 1.7A with sigma of 0.04 and sigma for terminal atoms of
0.08
4. Others
 Fixed Sof: Cl11(0.75) Cl12(0.75) Cl22(0.75) Cl21(0.75) C200(0.75) H20A(0.75)
 H20B(0.75) C100(0.75) H10A(0.75) H10B(0.75)
5.a Secondary CH2 refined with riding coordinates:
 C200(H20A,H20B), C100(H10A,H10B)
5.b Aromatic/amide H refined with riding coordinates:
 C22(H22), C21(H21), C27(H27), C53(H53), C59(H59), C42(H42), C36(H36),
 C20(H20), C66(H66), C73(H73), C33(H33), C71(H71), C64(H64), C16(H16), C12(H12),
  C13(H13), C15(H15), C14(H14)
5.c Idealised Me refined as rotating group:
 C75(H75A,H75B,H75C), C76(H76A,H76B,H76C), C77(H77A,H77B,H77C), C56(H56A,H56B,
 H56C), C69(H69A,H69B,H69C), C70(H70A,H70B,H70C), C68(H68A,H68B,H68C), C58(H58A,
 H58B,H58C), C30(H30A,H30B,H30C), C31(H31A,H31B,H31C), C32(H32A,H32B,H32C),
 C57(H57A,H57B,H57C), C40(H40A,H40B,H40C), C39(H39A,H39B,H39C), C41(H41A,H41B,
 H41C)
;
_olex2_date_sample_data_collection 2016-08-30
_olex2_exptl_crystal_mounting_method 'mounted on a loop'
_olex2_submission_special_instructions 'No special instructions were received'
_oxdiff_exptl_absorpt_empirical_details
;
Empirical correction (ABSPACK) includes:
- Absorption correction using spherical harmonics
- Frame scaling
- Detector area scaling
;
_oxdiff_exptl_absorpt_empirical_full_max 1.361
_oxdiff_exptl_absorpt_empirical_full_min 0.719

loop_
_space_group_symop_operation_xyz
'x, y, z'
'-x, -y, -z'

loop_
_atom_site_label
_atom_site_type_symbol
_atom_site_fract_x
_atom_site_fract_y
_atom_site_fract_z
_atom_site_U_iso_or_equiv
_atom_site_adp_type
_atom_site_occupancy
_atom_site_site_symmetry_order
_atom_site_calc_flag
_atom_site_refinement_flags_posn
_atom_site_refinement_flags_adp
_atom_site_refinement_flags_occupancy
_atom_site_disorder_assembly
_atom_site_disorder_group
S1 S 0.29977(7) -0.07089(6) -0.05427(6) 0.0275(3) Uani 1 1 d . . . . .
O2 O 0.3201(2) -0.09201(17) -0.14164(17) 0.0349(6) Uani 1 1 d . . . . .
O1 O 0.3019(2) -0.13650(17) -0.00839(17) 0.0325(6) Uani 1 1 d . . . . .
N1 N 0.3925(2) 0.0463(2) 0.0258(2) 0.0250(6) Uani 1 1 d . . . . .
C23 C 0.4625(3) 0.2099(2) 0.1343(2) 0.0222(7) Uani 1 1 d . . . . .
C24 C 0.4793(3) 0.2978(2) 0.2186(2) 0.0214(7) Uani 1 1 d . . . . .
C49 C 0.3977(3) 0.3660(2) 0.3298(2) 0.0219(7) Uani 1 1 d . . . . .
C48 C 0.4585(3) 0.4635(2) 0.3451(2) 0.0221(7) Uani 1 1 d . . . . .
C25 C 0.5567(3) 0.3969(2) 0.2503(2) 0.0221(7) Uani 1 1 d . . . . .
C22 C 0.4932(3) 0.2022(2) 0.0526(2) 0.0256(8) Uani 1 1 d . . . . .
H22 H 0.5363 0.2565 0.0451 0.031 Uiso 1 1 calc R . . . .
C51 C 0.3435(3) 0.1825(2) 0.2486(2) 0.0208(7) Uani 1 1 d . . . . .
C60 C 0.2811(3) 0.1688(2) 0.3038(2) 0.0220(7) Uani 1 1 d . . . . .
C52 C 0.3459(3) 0.0957(2) 0.1800(2) 0.0223(7) Uani 1 1 d . . . . .
C44 C 0.5989(3) 0.5784(2) 0.3186(2) 0.0237(7) Uani 1 1 d . . . . .
C1AA C 0.4394(3) 0.5471(2) 0.4000(2) 0.0227(7) Uani 1 1 d . . . . .
C21 C 0.4498(3) 0.1042(3) -0.0116(3) 0.0275(8) Uani 1 1 d . . . . .
H21 H 0.4568 0.0783 -0.0726 0.033 Uiso 1 1 calc R . . . .
C62 C 0.3184(3) 0.3503(2) 0.3718(2) 0.0232(7) Uani 1 1 d . . . . .
C50 C 0.4066(3) 0.2828(2) 0.2647(2) 0.0210(7) Uani 1 1 d . . . . .
C74 C 0.3667(3) 0.7963(2) 0.5510(2) 0.0240(7) Uani 1 1 d . . . . .
C43 C 0.5772(3) 0.6598(2) 0.3680(2) 0.0251(8) Uani 1 1 d . . . . .
C0BA C 0.3987(3) 0.1148(2) 0.1161(2) 0.0219(7) Uani 1 1 d . . . . .
C0AA C 0.3597(3) 0.5321(2) 0.4393(2) 0.0238(7) Uani 1 1 d . . . . .
C27 C 0.7996(3) 0.3724(2) 0.2022(2) 0.0272(8) Uani 1 1 d . . . . .
H27 H 0.8300 0.3242 0.1914 0.033 Uiso 1 1 calc R . . . .
C61 C 0.2584(3) 0.2521(2) 0.3576(2) 0.0231(7) Uani 1 1 d . . . . .
C53 C 0.2994(3) 0.0033(2) 0.1792(2) 0.0250(8) Uani 1 1 d . . . . .
H53 H 0.3035 -0.0535 0.1350 0.030 Uiso 1 1 calc R . . . .
C59 C 0.2381(3) 0.0742(2) 0.3019(2) 0.0252(8) Uani 1 1 d . . . . .
H59 H 0.2015 0.0667 0.3436 0.030 Uiso 1 1 calc R . . . .
C45 C 0.5391(3) 0.4786(2) 0.3060(2) 0.0224(7) Uani 1 1 d . . . . .
C54 C 0.2472(3) -0.0088(2) 0.2409(2) 0.0247(8) Uani 1 1 d . . . . .
C26 C 0.6554(3) 0.4180(2) 0.2317(2) 0.0233(7) Uani 1 1 d . . . . .
C28 C 0.8540(3) 0.4654(2) 0.2052(2) 0.0252(8) Uani 1 1 d . . . . .
C65 C 0.1434(3) 0.3135(2) 0.4309(2) 0.0256(8) Uani 1 1 d . . . . .
C72 C 0.3978(3) 0.7107(2) 0.5031(2) 0.0230(7) Uani 1 1 d . . . . .
C63 C 0.2961(3) 0.4304(2) 0.4230(2) 0.0235(7) Uani 1 1 d . . . . .
C37 C 0.6989(3) 0.7673(2) 0.3232(3) 0.0272(8) Uani 1 1 d . . . . .
C34 C 0.7123(3) 0.5144(2) 0.2410(2) 0.0247(8) Uani 1 1 d . . . . .
C2AA C 0.4978(3) 0.6449(2) 0.4130(2) 0.0244(8) Uani 1 1 d . . . . .
C42 C 0.6285(3) 0.7523(3) 0.3699(3) 0.0293(8) Uani 1 1 d . . . . .
H42 H 0.6148 0.8074 0.4045 0.035 Uiso 1 1 calc R . . . .
C36 C 0.7210(3) 0.6869(2) 0.2768(3) 0.0283(8) Uani 1 1 d . . . . .
H36 H 0.7685 0.6953 0.2441 0.034 Uiso 1 1 calc R . . . .
C67 C 0.0383(3) 0.2884(2) 0.4478(3) 0.0274(8) Uani 1 1 d . . . . .
C55 C 0.2023(3) -0.1126(2) 0.2390(3) 0.0287(8) Uani 1 1 d . . . . .
C20 C 0.7037(3) 0.3491(2) 0.2146(2) 0.0248(8) Uani 1 1 d . . . . .
H20 H 0.6692 0.2851 0.2115 0.030 Uiso 1 1 calc R . . . .
C35 C 0.6757(3) 0.5935(2) 0.2763(2) 0.0253(8) Uani 1 1 d . . . . .
C11 C 0.1760(3) -0.0584(3) -0.0755(2) 0.0316(9) Uani 1 1 d . . . . .
C66 C 0.1721(3) 0.2360(2) 0.3864(2) 0.0264(8) Uani 1 1 d . . . . .
H66 H 0.1311 0.1701 0.3755 0.032 Uiso 1 1 calc R . . . .
C73 C 0.4768(3) 0.7238(2) 0.4653(2) 0.0262(8) Uani 1 1 d . . . . .
H73 H 0.5181 0.7894 0.4756 0.031 Uiso 1 1 calc R . . . .
C75 C 0.4493(3) 0.8987(3) 0.5745(3) 0.0341(9) Uani 1 1 d . . . . .
H75A H 0.5218 0.9094 0.6163 0.051 Uiso 1 1 calc GR . . . .
H75B H 0.4294 0.9514 0.6096 0.051 Uiso 1 1 calc GR . . . .
H75C H 0.4496 0.9010 0.5128 0.051 Uiso 1 1 calc GR . . . .
C33 C 0.8092(3) 0.5340(2) 0.2256(3) 0.0271(8) Uani 1 1 d . . . . .
H33 H 0.8454 0.5981 0.2295 0.033 Uiso 1 1 calc R . . . .
C29 C 0.9608(3) 0.4881(3) 0.1909(3) 0.0300(8) Uani 1 1 d . . . . .
C38 C 0.7499(3) 0.8702(3) 0.3246(3) 0.0327(9) Uani 1 1 d . . . . .
C76 C 0.2559(3) 0.7766(3) 0.4780(3) 0.0323(8) Uani 1 1 d . . . . .
H76A H 0.2610 0.7746 0.4162 0.048 Uiso 1 1 calc GR . . . .
H76B H 0.2342 0.8304 0.5068 0.048 Uiso 1 1 calc GR . . . .
H76C H 0.2017 0.7122 0.4643 0.048 Uiso 1 1 calc GR . . . .
C71 C 0.3410(3) 0.6144(2) 0.4898(2) 0.0255(8) Uani 1 1 d . . . . .
H71 H 0.2875 0.6042 0.5161 0.031 Uiso 1 1 calc R . . . .
C77 C 0.3582(3) 0.7999(3) 0.6475(3) 0.0330(8) Uani 1 1 d . . . . .
H77A H 0.4281 0.8096 0.6935 0.049 Uiso 1 1 calc GR . . . .
H77B H 0.3016 0.7367 0.6335 0.049 Uiso 1 1 calc GR . . . .
H77C H 0.3396 0.8557 0.6774 0.049 Uiso 1 1 calc GR . . . .
C64 C 0.2085(3) 0.4097(2) 0.4514(2) 0.0267(8) Uani 1 1 d . . . . .
H64 H 0.1935 0.4639 0.4859 0.032 Uiso 1 1 calc R . . . .
C56 C 0.1326(3) -0.1922(3) 0.1321(3) 0.0399(10) Uani 1 1 d . . . . .
H56A H 0.0738 -0.1751 0.1025 0.060 Uiso 1 1 calc GR . . . .
H56B H 0.1015 -0.2578 0.1311 0.060 Uiso 1 1 calc GR . . . .
H56C H 0.1778 -0.1945 0.0941 0.060 Uiso 1 1 calc GR . . . .
C69 C 0.0391(3) 0.2320(3) 0.5120(3) 0.0373(9) Uani 1 1 d . . . . .
H69A H 0.0466 0.1698 0.4792 0.056 Uiso 1 1 calc GR . . . .
H69B H -0.0291 0.2158 0.5211 0.056 Uiso 1 1 calc GR . . . .
H69C H 0.1004 0.2742 0.5766 0.056 Uiso 1 1 calc GR . . . .
C70 C -0.0587(3) 0.2205(3) 0.3472(3) 0.0373(9) Uani 1 1 d . . . . .
H70A H -0.0620 0.2562 0.3059 0.056 Uiso 1 1 calc GR . . . .
H70B H -0.1262 0.2028 0.3575 0.056 Uiso 1 1 calc GR . . . .
H70C H -0.0498 0.1593 0.3142 0.056 Uiso 1 1 calc GR . . . .
C16 C 0.0874(3) -0.1353(3) -0.0850(3) 0.0416(10) Uani 1 1 d . . . . .
H16 H 0.0953 -0.1909 -0.0758 0.050 Uiso 1 1 calc R . . . .
C68 C 0.0213(3) 0.3827(3) 0.4978(3) 0.0415(10) Uani 1 1 d . . . . .
H68A H 0.0828 0.4275 0.5619 0.062 Uiso 1 1 calc GR . . . .
H68B H -0.0461 0.3636 0.5080 0.062 Uiso 1 1 calc GR . . . .
H68C H 0.0163 0.4173 0.4556 0.062 Uiso 1 1 calc GR . . . .
C12 C 0.1666(3) 0.0231(3) -0.0882(3) 0.0440(10) Uani 1 1 d . . . . .
H12 H 0.2277 0.0749 -0.0822 0.053 Uiso 1 1 calc R . . . .
C58 C 0.1332(4) -0.1165(3) 0.2989(3) 0.0434(10) Uani 1 1 d . . . . .
H58A H 0.1784 -0.0695 0.3686 0.065 Uiso 1 1 calc GR . . . .
H58B H 0.1027 -0.1847 0.2926 0.065 Uiso 1 1 calc GR . . . .
H58C H 0.0739 -0.0979 0.2738 0.065 Uiso 1 1 calc GR . . . .
C30 C 1.0412(3) 0.4683(3) 0.2639(3) 0.0437(10) Uani 1 1 d . . . . .
H30A H 1.1110 0.4868 0.2577 0.066 Uiso 1 1 calc GR . . . .
H30B H 1.0114 0.3970 0.2485 0.066 Uiso 1 1 calc GR . . . .
H30C H 1.0521 0.5086 0.3318 0.066 Uiso 1 1 calc GR . . . .
C31 C 0.9376(4) 0.4197(3) 0.0850(3) 0.0513(11) Uani 1 1 d . . . . .
H31A H 1.0061 0.4304 0.0767 0.077 Uiso 1 1 calc GR . . . .
H31B H 0.8905 0.4352 0.0388 0.077 Uiso 1 1 calc GR . . . .
H31C H 0.9012 0.3495 0.0714 0.077 Uiso 1 1 calc GR . . . .
C32 C 1.0155(3) 0.5977(3) 0.2119(4) 0.0467(11) Uani 1 1 d . . . . .
H32A H 0.9679 0.6121 0.1650 0.070 Uiso 1 1 calc GR . . . .
H32B H 1.0847 0.6098 0.2046 0.070 Uiso 1 1 calc GR . . . .
H32C H 1.0290 0.6414 0.2796 0.070 Uiso 1 1 calc GR . . . .
C57 C 0.2991(3) -0.1360(3) 0.2824(3) 0.0449(10) Uani 1 1 d . . . . .
H57A H 0.2720 -0.2030 0.2794 0.067 Uiso 1 1 calc GR . . . .
H57B H 0.3432 -0.0861 0.3514 0.067 Uiso 1 1 calc GR . . . .
H57C H 0.3437 -0.1336 0.2439 0.067 Uiso 1 1 calc GR . . . .
C40 C 0.7940(4) 0.9538(3) 0.4298(3) 0.0516(11) Uani 1 1 d . . . . .
H40A H 0.7335 0.9552 0.4493 0.077 Uiso 1 1 calc GR . . . .
H40B H 0.8317 1.0185 0.4315 0.077 Uiso 1 1 calc GR . . . .
H40C H 0.8449 0.9410 0.4757 0.077 Uiso 1 1 calc GR . . . .
C13 C 0.0658(4) 0.0279(4) -0.1102(3) 0.0590(13) Uani 1 1 d . . . . .
H13 H 0.0574 0.0833 -0.1194 0.071 Uiso 1 1 calc R . . . .
C15 C -0.0128(3) -0.1297(4) -0.1082(3) 0.0565(12) Uani 1 1 d . . . . .
H15 H -0.0748 -0.1824 -0.1168 0.068 Uiso 1 1 calc R . . . .
C14 C -0.0217(4) -0.0478(4) -0.1185(3) 0.0600(13) Uani 1 1 d . . . . .
H14 H -0.0898 -0.0429 -0.1317 0.072 Uiso 1 1 calc R . . . .
C39 C 0.8442(4) 0.8793(3) 0.2931(4) 0.0617(14) Uani 1 1 d . . . . .
H39A H 0.8980 0.8653 0.3348 0.093 Uiso 1 1 calc GR . . . .
H39B H 0.8781 0.9475 0.3003 0.093 Uiso 1 1 calc GR . . . .
H39C H 0.8174 0.8310 0.2237 0.093 Uiso 1 1 calc GR . . . .
C41 C 0.6626(4) 0.8857(4) 0.2561(4) 0.0605(13) Uani 1 1 d . . . . .
H41A H 0.6342 0.8332 0.1884 0.091 Uiso 1 1 calc GR . . . .
H41B H 0.6942 0.9516 0.2575 0.091 Uiso 1 1 calc GR . . . .
H41C H 0.6033 0.8824 0.2784 0.091 Uiso 1 1 calc GR . . . .
Cl11 Cl 0.29173(16) 0.58410(15) 0.17714(15) 0.0787(5) Uani 0.75 1 d . U P . .
Cl12 Cl 0.35994(16) 0.7047(2) 0.07795(16) 0.0921(7) Uani 0.75 1 d . U P . .
Cl22 Cl 0.1743(2) 0.31327(19) -0.0183(2) 0.1430(13) Uani 0.75 1 d D U P A 1
Cl21 Cl 0.3964(3) 0.3896(3) 0.0057(2) 0.1401(11) Uani 0.75 1 d D U P A 1
C200 C 0.3056(6) 0.3449(6) 0.0579(6) 0.095(3) Uani 0.75 1 d D . P . .
H20A H 0.3120 0.2855 0.0654 0.114 Uiso 0.75 1 calc R . P A .
H20B H 0.3251 0.3977 0.1243 0.114 Uiso 0.75 1 calc R . P A .
C100 C 0.3881(7) 0.6436(9) 0.1478(11) 0.137(5) Uani 0.75 1 d . . P . .
H10A H 0.4119 0.5936 0.1125 0.165 Uiso 0.75 1 calc R . P . .
H10B H 0.4512 0.6932 0.2105 0.165 Uiso 0.75 1 calc R . P . .

loop_
_atom_site_aniso_label
_atom_site_aniso_U_11
_atom_site_aniso_U_22
_atom_site_aniso_U_33
_atom_site_aniso_U_23
_atom_site_aniso_U_13
_atom_site_aniso_U_12
S1 0.0315(5) 0.0214(5) 0.0253(5) 0.0053(4) 0.0139(4) 0.0086(4)
O2 0.0431(15) 0.0293(13) 0.0270(13) 0.0051(11) 0.0203(12) 0.0106(12)
O1 0.0418(15) 0.0224(12) 0.0344(14) 0.0114(11) 0.0182(12) 0.0134(11)
N1 0.0288(15) 0.0221(15) 0.0239(15) 0.0078(12) 0.0149(13) 0.0090(13)
C23 0.0241(17) 0.0221(17) 0.0248(18) 0.0120(15) 0.0129(14) 0.0108(14)
C24 0.0220(17) 0.0215(17) 0.0246(17) 0.0123(14) 0.0114(14) 0.0098(14)
C49 0.0228(17) 0.0223(18) 0.0204(17) 0.0104(14) 0.0106(14) 0.0062(14)
C48 0.0230(17) 0.0197(17) 0.0223(17) 0.0089(14) 0.0104(14) 0.0064(14)
C25 0.0252(18) 0.0208(17) 0.0217(17) 0.0103(14) 0.0119(14) 0.0077(14)
C22 0.0290(19) 0.0247(19) 0.0248(18) 0.0115(15) 0.0142(15) 0.0094(15)
C51 0.0205(16) 0.0181(17) 0.0217(17) 0.0092(14) 0.0080(14) 0.0052(14)
C60 0.0212(17) 0.0180(17) 0.0214(17) 0.0064(14) 0.0087(14) 0.0033(14)
C52 0.0227(17) 0.0211(17) 0.0215(17) 0.0078(14) 0.0104(14) 0.0073(14)
C44 0.0248(18) 0.0204(17) 0.0260(18) 0.0101(14) 0.0131(15) 0.0069(14)
C1AA 0.0227(17) 0.0202(17) 0.0232(17) 0.0084(14) 0.0108(14) 0.0059(14)
C21 0.0305(19) 0.031(2) 0.0277(19) 0.0135(16) 0.0198(16) 0.0134(16)
C62 0.0235(17) 0.0207(17) 0.0225(17) 0.0079(14) 0.0107(14) 0.0059(14)
C50 0.0220(17) 0.0197(17) 0.0202(17) 0.0085(14) 0.0093(14) 0.0068(14)
C74 0.0255(18) 0.0225(17) 0.0247(18) 0.0096(14) 0.0117(14) 0.0104(14)
C43 0.0292(18) 0.0210(17) 0.0281(18) 0.0114(15) 0.0161(15) 0.0094(15)
C0BA 0.0242(17) 0.0193(17) 0.0212(17) 0.0065(14) 0.0099(14) 0.0099(14)
C0AA 0.0257(18) 0.0208(17) 0.0235(17) 0.0087(14) 0.0122(15) 0.0067(14)
C27 0.0287(19) 0.0238(18) 0.0312(19) 0.0111(15) 0.0157(16) 0.0113(15)
C61 0.0234(17) 0.0214(17) 0.0229(17) 0.0092(14) 0.0110(14) 0.0064(14)
C53 0.0281(18) 0.0206(17) 0.0254(18) 0.0082(15) 0.0131(15) 0.0087(15)
C59 0.0256(18) 0.0222(18) 0.0270(18) 0.0103(15) 0.0141(15) 0.0063(15)
C45 0.0234(17) 0.0196(17) 0.0234(17) 0.0097(14) 0.0110(14) 0.0062(14)
C54 0.0275(18) 0.0202(17) 0.0251(18) 0.0107(15) 0.0114(15) 0.0068(14)
C26 0.0258(18) 0.0200(17) 0.0235(17) 0.0088(14) 0.0138(15) 0.0060(14)
C28 0.0275(18) 0.0198(17) 0.0280(18) 0.0081(15) 0.0163(15) 0.0076(15)
C65 0.0281(19) 0.0241(18) 0.0248(18) 0.0097(15) 0.0153(15) 0.0078(15)
C72 0.0239(17) 0.0211(17) 0.0224(17) 0.0075(14) 0.0116(14) 0.0076(14)
C63 0.0235(17) 0.0213(17) 0.0261(18) 0.0097(15) 0.0134(15) 0.0074(14)
C37 0.0302(19) 0.0211(18) 0.036(2) 0.0151(16) 0.0198(16) 0.0090(15)
C34 0.0296(19) 0.0205(17) 0.0254(18) 0.0096(14) 0.0154(15) 0.0087(15)
C2AA 0.0248(18) 0.0230(18) 0.0260(18) 0.0103(15) 0.0133(15) 0.0083(15)
C42 0.034(2) 0.0220(18) 0.037(2) 0.0125(16) 0.0210(17) 0.0117(16)
C36 0.0320(19) 0.0243(19) 0.0337(19) 0.0140(16) 0.0208(16) 0.0098(16)
C67 0.0279(18) 0.0257(18) 0.0312(19) 0.0116(15) 0.0198(16) 0.0082(15)
C55 0.037(2) 0.0175(17) 0.0319(19) 0.0119(15) 0.0181(16) 0.0063(15)
C20 0.0262(18) 0.0179(17) 0.0297(18) 0.0091(15) 0.0156(15) 0.0057(14)
C35 0.0276(18) 0.0197(17) 0.0303(19) 0.0112(15) 0.0164(15) 0.0071(15)
C11 0.031(2) 0.035(2) 0.0217(18) 0.0064(16) 0.0095(15) 0.0135(17)
C66 0.0293(19) 0.0212(17) 0.0276(18) 0.0106(15) 0.0145(15) 0.0061(15)
C73 0.0273(18) 0.0186(17) 0.0309(19) 0.0098(15) 0.0135(16) 0.0068(15)
C75 0.034(2) 0.0224(18) 0.044(2) 0.0083(17) 0.0215(18) 0.0113(16)
C33 0.0313(19) 0.0186(17) 0.0328(19) 0.0108(15) 0.0200(16) 0.0062(15)
C29 0.0305(19) 0.0240(18) 0.039(2) 0.0122(16) 0.0229(17) 0.0096(15)
C38 0.042(2) 0.0218(18) 0.045(2) 0.0179(17) 0.0296(19) 0.0124(16)
C76 0.031(2) 0.032(2) 0.037(2) 0.0171(17) 0.0150(17) 0.0143(16)
C71 0.0272(18) 0.0255(18) 0.0282(18) 0.0115(15) 0.0178(15) 0.0107(15)
C77 0.042(2) 0.033(2) 0.0279(19) 0.0106(16) 0.0186(17) 0.0201(17)
C64 0.0299(19) 0.0230(18) 0.0283(18) 0.0098(15) 0.0167(16) 0.0095(15)
C56 0.050(2) 0.0211(19) 0.040(2) 0.0120(17) 0.0198(19) 0.0035(17)
C69 0.036(2) 0.041(2) 0.041(2) 0.0211(19) 0.0243(18) 0.0133(18)
C70 0.031(2) 0.039(2) 0.037(2) 0.0123(18) 0.0164(17) 0.0108(17)
C16 0.038(2) 0.042(2) 0.030(2) 0.0081(18) 0.0123(17) 0.0074(19)
C68 0.041(2) 0.032(2) 0.057(3) 0.0157(19) 0.036(2) 0.0129(18)
C12 0.047(2) 0.046(2) 0.042(2) 0.020(2) 0.017(2) 0.024(2)
C58 0.062(3) 0.0236(19) 0.052(2) 0.0186(18) 0.039(2) 0.0101(19)
C30 0.035(2) 0.044(2) 0.060(3) 0.028(2) 0.024(2) 0.0168(19)
C31 0.052(3) 0.049(3) 0.048(3) 0.012(2) 0.034(2) 0.014(2)
C32 0.041(2) 0.037(2) 0.074(3) 0.028(2) 0.038(2) 0.0152(19)
C57 0.051(2) 0.036(2) 0.055(3) 0.030(2) 0.021(2) 0.0171(19)
C40 0.067(3) 0.024(2) 0.059(3) 0.015(2) 0.036(2) 0.007(2)
C13 0.061(3) 0.075(3) 0.049(3) 0.028(2) 0.019(2) 0.043(3)
C15 0.030(2) 0.076(3) 0.045(3) 0.016(2) 0.0095(19) 0.014(2)
C14 0.040(3) 0.094(4) 0.037(2) 0.017(3) 0.010(2) 0.034(3)
C39 0.079(3) 0.034(2) 0.106(4) 0.040(3) 0.073(3) 0.025(2)
C41 0.071(3) 0.048(3) 0.074(3) 0.042(3) 0.026(3) 0.025(2)
Cl11 0.0844(13) 0.0836(13) 0.0810(12) 0.0467(11) 0.0387(10) 0.0343(10)
Cl12 0.0667(12) 0.157(2) 0.0896(14) 0.0819(15) 0.0456(11) 0.0498(13)
Cl22 0.0904(17) 0.0793(15) 0.165(3) 0.0311(16) -0.0390(17) 0.0231(13)
Cl21 0.187(3) 0.170(3) 0.112(2) 0.072(2) 0.076(2) 0.114(3)
C200 0.105(6) 0.086(6) 0.070(5) 0.031(4) -0.011(5) 0.058(5)
C100 0.061(5) 0.145(9) 0.255(15) 0.155(11) 0.054(7) 0.038(6)

loop_
_atom_type_symbol
_atom_type_description
_atom_type_scat_dispersion_real
_atom_type_scat_dispersion_imag
_atom_type_scat_source
C C 0.0181 0.0091 'International Tables Vol C Tables 4.2.6.8 and 6.1.1.4'
H H 0.0000 0.0000 'International Tables Vol C Tables 4.2.6.8 and 6.1.1.4'
Cl Cl 0.3639 0.7018 'International Tables Vol C Tables 4.2.6.8 and 6.1.1.4'
N N 0.0311 0.0180 'International Tables Vol C Tables 4.2.6.8 and 6.1.1.4'
O O 0.0492 0.0322 'International Tables Vol C Tables 4.2.6.8 and 6.1.1.4'
S S 0.3331 0.5567 'International Tables Vol C Tables 4.2.6.8 and 6.1.1.4'

loop_
_exptl_crystal_face_index_h
_exptl_crystal_face_index_k
_exptl_crystal_face_index_l
_exptl_crystal_face_perp_dist
5 5 -9 0.0641
0 -2 -8 0.0699
-5 -6 6 0.0712
-5 -5 9 0.0683
0 2 8 0.0525
0 6 -9 0.0550
-8 8 0 0.0413
0 -6 9 0.0535
8 -7 -1 0.0267

loop_
_geom_angle_atom_site_label_1
_geom_angle_atom_site_label_2
_geom_angle_atom_site_label_3
_geom_angle
O2 S1 O1 118.90(15)
O2 S1 N1 104.99(14)
O2 S1 C11 109.84(16)
O1 S1 N1 110.00(14)
O1 S1 C11 108.76(16)
N1 S1 C11 103.19(15)
C21 N1 S1 117.9(2)
C21 N1 C0BA 106.7(3)
C0BA N1 S1 130.6(2)
C22 C23 C24 130.3(3)
C0BA C23 C24 121.4(3)
C0BA C23 C22 107.9(3)
C25 C24 C23 124.2(3)
C50 C24 C23 116.0(3)
C50 C24 C25 119.6(3)
C48 C49 C62 119.9(3)
C48 C49 C50 119.6(3)
C50 C49 C62 120.1(3)
C49 C48 C1AA 120.3(3)
C49 C48 C45 119.4(3)
C45 C48 C1AA 120.4(3)
C24 C25 C26 123.5(3)
C45 C25 C24 118.2(3)
C45 C25 C26 118.3(3)
C23 C22 H22 126.1
C21 C22 C23 107.8(3)
C21 C22 H22 126.1
C60 C51 C52 118.3(3)
C60 C51 C50 120.0(3)
C52 C51 C50 121.6(3)
C51 C60 C61 119.0(3)
C59 C60 C51 119.2(3)
C59 C60 C61 121.7(3)
C51 C52 C0BA 114.5(3)
C53 C52 C51 119.5(3)
C53 C52 C0BA 126.0(3)
C43 C44 C45 120.7(3)
C43 C44 C35 119.3(3)
C35 C44 C45 119.9(3)
C0AA C1AA C48 120.3(3)
C0AA C1AA C2AA 119.1(3)
C2AA C1AA C48 120.6(3)
N1 C21 H21 125.2
C22 C21 N1 109.6(3)
C22 C21 H21 125.2
C61 C62 C49 119.8(3)
C63 C62 C49 120.7(3)
C63 C62 C61 119.4(3)
C24 C50 C49 120.2(3)
C24 C50 C51 120.2(3)
C49 C50 C51 119.6(3)
C75 C74 C72 112.2(3)
C75 C74 C76 108.8(3)
C75 C74 C77 108.0(3)
C76 C74 C72 107.8(3)
C77 C74 C72 110.9(3)
C77 C74 C76 109.1(3)
C44 C43 C2AA 119.7(3)
C42 C43 C44 118.9(3)
C42 C43 C2AA 121.4(3)
N1 C0BA C52 129.5(3)
C23 C0BA N1 107.9(3)
C23 C0BA C52 122.6(3)
C1AA C0AA C63 119.4(3)
C71 C0AA C1AA 118.9(3)
C71 C0AA C63 121.7(3)
C28 C27 H27 119.1
C20 C27 H27 119.1
C20 C27 C28 121.9(3)
C62 C61 C60 119.4(3)
C66 C61 C60 121.4(3)
C66 C61 C62 118.9(3)
C52 C53 H53 118.9
C52 C53 C54 122.1(3)
C54 C53 H53 118.9
C60 C59 H59 118.9
C54 C59 C60 122.2(3)
C54 C59 H59 118.9
C48 C45 C44 119.4(3)
C25 C45 C48 120.8(3)
C25 C45 C44 119.7(3)
C53 C54 C55 119.1(3)
C59 C54 C53 118.0(3)
C59 C54 C55 122.9(3)
C34 C26 C25 119.8(3)
C20 C26 C25 122.4(3)
C20 C26 C34 117.5(3)
C27 C28 C29 120.1(3)
C33 C28 C27 116.7(3)
C33 C28 C29 123.1(3)
C66 C65 C67 119.7(3)
C64 C65 C67 122.6(3)
C64 C65 C66 117.6(3)
C73 C72 C74 122.2(3)
C73 C72 C71 117.4(3)
C71 C72 C74 120.2(3)
C62 C63 C0AA 119.3(3)
C64 C63 C62 118.9(3)
C64 C63 C0AA 121.7(3)
C42 C37 C38 120.4(3)
C36 C37 C42 117.4(3)
C36 C37 C38 122.2(3)
C26 C34 C35 119.2(3)
C33 C34 C26 118.8(3)
C33 C34 C35 121.6(3)
C1AA C2AA C43 119.1(3)
C73 C2AA C1AA 119.3(3)
C73 C2AA C43 121.6(3)
C43 C42 H42 118.6
C37 C42 C43 122.8(3)
C37 C42 H42 118.6
C37 C36 H36 118.9
C37 C36 C35 122.3(3)
C35 C36 H36 118.9
C65 C67 C69 110.7(3)
C65 C67 C70 108.9(3)
C69 C67 C70 108.3(3)
C68 C67 C65 112.0(3)
C68 C67 C69 108.7(3)
C68 C67 C70 108.1(3)
C54 C55 C57 108.3(3)
C56 C55 C54 109.5(3)
C56 C55 C57 109.1(3)
C58 C55 C54 112.0(3)
C58 C55 C56 108.7(3)
C58 C55 C57 109.3(3)
C27 C20 C26 121.5(3)
C27 C20 H20 119.3
C26 C20 H20 119.3
C44 C35 C34 118.9(3)
C36 C35 C44 119.1(3)
C36 C35 C34 121.8(3)
C16 C11 S1 118.2(3)
C12 C11 S1 120.1(3)
C12 C11 C16 121.6(4)
C61 C66 C65 122.4(3)
C61 C66 H66 118.8
C65 C66 H66 118.8
C72 C73 H73 118.7
C2AA C73 C72 122.7(3)
C2AA C73 H73 118.7
C74 C75 H75A 109.5
C74 C75 H75B 109.5
C74 C75 H75C 109.5
H75A C75 H75B 109.5
H75A C75 H75C 109.5
H75B C75 H75C 109.5
C28 C33 C34 123.4(3)
C28 C33 H33 118.3
C34 C33 H33 118.3
C28 C29 C30 109.4(3)
C31 C29 C28 109.0(3)
C31 C29 C30 109.4(3)
C31 C29 C32 109.7(3)
C32 C29 C28 112.0(3)
C32 C29 C30 107.3(3)
C40 C38 C37 109.8(3)
C39 C38 C37 112.1(3)
C39 C38 C40 107.4(4)
C39 C38 C41 109.9(4)
C41 C38 C37 109.0(3)
C41 C38 C40 108.6(3)
C74 C76 H76A 109.5
C74 C76 H76B 109.5
C74 C76 H76C 109.5
H76A C76 H76B 109.5
H76A C76 H76C 109.5
H76B C76 H76C 109.5
C0AA C71 H71 118.7
C72 C71 C0AA 122.6(3)
C72 C71 H71 118.7
C74 C77 H77A 109.5
C74 C77 H77B 109.5
C74 C77 H77C 109.5
H77A C77 H77B 109.5
H77A C77 H77C 109.5
H77B C77 H77C 109.5
C65 C64 C63 122.4(3)
C65 C64 H64 118.8
C63 C64 H64 118.8
C55 C56 H56A 109.5
C55 C56 H56B 109.5
C55 C56 H56C 109.5
H56A C56 H56B 109.5
H56A C56 H56C 109.5
H56B C56 H56C 109.5
C67 C69 H69A 109.5
C67 C69 H69B 109.5
C67 C69 H69C 109.5
H69A C69 H69B 109.5
H69A C69 H69C 109.5
H69B C69 H69C 109.5
C67 C70 H70A 109.5
C67 C70 H70B 109.5
C67 C70 H70C 109.5
H70A C70 H70B 109.5
H70A C70 H70C 109.5
H70B C70 H70C 109.5
C11 C16 H16 120.5
C15 C16 C11 118.9(4)
C15 C16 H16 120.5
C67 C68 H68A 109.5
C67 C68 H68B 109.5
C67 C68 H68C 109.5
H68A C68 H68B 109.5
H68A C68 H68C 109.5
H68B C68 H68C 109.5
C11 C12 H12 120.7
C11 C12 C13 118.5(4)
C13 C12 H12 120.7
C55 C58 H58A 109.5
C55 C58 H58B 109.5
C55 C58 H58C 109.5
H58A C58 H58B 109.5
H58A C58 H58C 109.5
H58B C58 H58C 109.5
C29 C30 H30A 109.5
C29 C30 H30B 109.5
C29 C30 H30C 109.5
H30A C30 H30B 109.5
H30A C30 H30C 109.5
H30B C30 H30C 109.5
C29 C31 H31A 109.5
C29 C31 H31B 109.5
C29 C31 H31C 109.5
H31A C31 H31B 109.5
H31A C31 H31C 109.5
H31B C31 H31C 109.5
C29 C32 H32A 109.5
C29 C32 H32B 109.5
C29 C32 H32C 109.5
H32A C32 H32B 109.5
H32A C32 H32C 109.5
H32B C32 H32C 109.5
C55 C57 H57A 109.5
C55 C57 H57B 109.5
C55 C57 H57C 109.5
H57A C57 H57B 109.5
H57A C57 H57C 109.5
H57B C57 H57C 109.5
C38 C40 H40A 109.5
C38 C40 H40B 109.5
C38 C40 H40C 109.5
H40A C40 H40B 109.5
H40A C40 H40C 109.5
H40B C40 H40C 109.5
C12 C13 H13 120.0
C14 C13 C12 119.9(5)
C14 C13 H13 120.0
C16 C15 H15 120.2
C14 C15 C16 119.6(4)
C14 C15 H15 120.2
C13 C14 H14 119.3
C15 C14 C13 121.4(4)
C15 C14 H14 119.3
C38 C39 H39A 109.5
C38 C39 H39B 109.5
C38 C39 H39C 109.5
H39A C39 H39B 109.5
H39A C39 H39C 109.5
H39B C39 H39C 109.5
C38 C41 H41A 109.5
C38 C41 H41B 109.5
C38 C41 H41C 109.5
H41A C41 H41B 109.5
H41A C41 H41C 109.5
H41B C41 H41C 109.5
Cl22 C200 Cl21 109.5(4)
Cl22 C200 H20A 109.8
Cl22 C200 H20B 109.8
Cl21 C200 H20A 109.8
Cl21 C200 H20B 109.8
H20A C200 H20B 108.2
Cl11 C100 Cl12 119.6(5)
Cl11 C100 H10A 107.4
Cl11 C100 H10B 107.4
Cl12 C100 H10A 107.4
Cl12 C100 H10B 107.4
H10A C100 H10B 107.0

loop_
_geom_bond_atom_site_label_1
_geom_bond_atom_site_label_2
_geom_bond_distance
S1 O2 1.424(2)
S1 O1 1.427(2)
S1 N1 1.681(3)
S1 C11 1.755(4)
N1 C21 1.410(4)
N1 C0BA 1.422(4)
C23 C24 1.453(5)
C23 C22 1.436(5)
C23 C0BA 1.374(5)
C24 C25 1.428(5)
C24 C50 1.411(4)
C49 C48 1.410(5)
C49 C62 1.441(5)
C49 C50 1.417(5)
C48 C1AA 1.439(5)
C48 C45 1.424(5)
C25 C45 1.409(5)
C25 C26 1.460(5)
C22 H22 0.9500
C22 C21 1.348(5)
C51 C60 1.409(4)
C51 C52 1.433(4)
C51 C50 1.449(4)
C60 C61 1.461(5)
C60 C59 1.405(5)
C52 C0BA 1.453(4)
C52 C53 1.389(5)
C44 C43 1.408(5)
C44 C45 1.451(5)
C44 C35 1.415(5)
C1AA C0AA 1.415(5)
C1AA C2AA 1.417(5)
C21 H21 0.9500
C62 C61 1.422(5)
C62 C63 1.407(5)
C74 C72 1.536(4)
C74 C75 1.527(5)
C74 C76 1.532(5)
C74 C77 1.531(5)
C43 C2AA 1.475(5)
C43 C42 1.397(5)
C0AA C63 1.469(5)
C0AA C71 1.398(5)
C27 H27 0.9500
C27 C28 1.404(5)
C27 C20 1.374(5)
C61 C66 1.388(5)
C53 H53 0.9500
C53 C54 1.389(5)
C59 H59 0.9500
C59 C54 1.389(5)
C54 C55 1.539(5)
C26 C34 1.416(5)
C26 C20 1.411(5)
C28 C33 1.375(5)
C28 C29 1.534(5)
C65 C67 1.533(5)
C65 C66 1.400(5)
C65 C64 1.383(5)
C72 C73 1.389(5)
C72 C71 1.390(5)
C63 C64 1.407(5)
C37 C42 1.392(5)
C37 C36 1.385(5)
C37 C38 1.541(5)
C34 C35 1.461(5)
C34 C33 1.410(5)
C2AA C73 1.387(5)
C42 H42 0.9500
C36 H36 0.9500
C36 C35 1.402(5)
C67 C69 1.534(5)
C67 C70 1.537(5)
C67 C68 1.531(5)
C55 C56 1.529(5)
C55 C58 1.523(5)
C55 C57 1.540(5)
C20 H20 0.9500
C11 C16 1.389(5)
C11 C12 1.376(5)
C66 H66 0.9500
C73 H73 0.9500
C75 H75A 0.9800
C75 H75B 0.9800
C75 H75C 0.9800
C33 H33 0.9500
C29 C30 1.549(5)
C29 C31 1.525(5)
C29 C32 1.527(5)
C38 C40 1.533(6)
C38 C39 1.519(5)
C38 C41 1.526(6)
C76 H76A 0.9800
C76 H76B 0.9800
C76 H76C 0.9800
C71 H71 0.9500
C77 H77A 0.9800
C77 H77B 0.9800
C77 H77C 0.9800
C64 H64 0.9500
C56 H56A 0.9800
C56 H56B 0.9800
C56 H56C 0.9800
C69 H69A 0.9800
C69 H69B 0.9800
C69 H69C 0.9800
C70 H70A 0.9800
C70 H70B 0.9800
C70 H70C 0.9800
C16 H16 0.9500
C16 C15 1.389(6)
C68 H68A 0.9800
C68 H68B 0.9800
C68 H68C 0.9800
C12 H12 0.9500
C12 C13 1.391(6)
C58 H58A 0.9800
C58 H58B 0.9800
C58 H58C 0.9800
C30 H30A 0.9800
C30 H30B 0.9800
C30 H30C 0.9800
C31 H31A 0.9800
C31 H31B 0.9800
C31 H31C 0.9800
C32 H32A 0.9800
C32 H32B 0.9800
C32 H32C 0.9800
C57 H57A 0.9800
C57 H57B 0.9800
C57 H57C 0.9800
C40 H40A 0.9800
C40 H40B 0.9800
C40 H40C 0.9800
C13 H13 0.9500
C13 C14 1.376(7)
C15 H15 0.9500
C15 C14 1.366(7)
C14 H14 0.9500
C39 H39A 0.9800
C39 H39B 0.9800
C39 H39C 0.9800
C41 H41A 0.9800
C41 H41B 0.9800
C41 H41C 0.9800
Cl11 C100 1.673(9)
Cl12 C100 1.706(9)
Cl22 C200 1.721(7)
Cl21 C200 1.791(9)
C200 H20A 0.9900
C200 H20B 0.9900
C100 H10A 0.9900
C100 H10B 0.9900

loop_
_geom_torsion_atom_site_label_1
_geom_torsion_atom_site_label_2
_geom_torsion_atom_site_label_3
_geom_torsion_atom_site_label_4
_geom_torsion
S1 N1 C21 C22 160.7(2)
S1 N1 C0BA C23 -157.5(3)
S1 N1 C0BA C52 19.5(5)
S1 C11 C16 C15 -175.9(3)
S1 C11 C12 C13 176.6(3)
O2 S1 N1 C21 13.4(3)
O2 S1 N1 C0BA 165.5(3)
O2 S1 C11 C16 106.6(3)
O2 S1 C11 C12 -69.5(3)
O1 S1 N1 C21 142.4(2)
O1 S1 N1 C0BA -65.5(3)
O1 S1 C11 C16 -25.1(3)
O1 S1 C11 C12 158.8(3)
N1 S1 C11 C16 -141.9(3)
N1 S1 C11 C12 42.0(3)
C23 C24 C25 C45 156.7(3)
C23 C24 C25 C26 -26.0(5)
C23 C24 C50 C49 -164.0(3)
C23 C24 C50 C51 18.2(4)
C23 C22 C21 N1 -0.9(4)
C24 C23 C22 C21 -173.9(3)
C24 C23 C0BA N1 176.1(3)
C24 C23 C0BA C52 -1.2(5)
C24 C25 C45 C48 11.4(5)
C24 C25 C45 C44 -164.7(3)
C24 C25 C26 C34 163.0(3)
C24 C25 C26 C20 -23.9(5)
C49 C48 C1AA C0AA 0.1(5)
C49 C48 C1AA C2AA -178.0(3)
C49 C48 C45 C25 1.7(5)
C49 C48 C45 C44 177.7(3)
C49 C62 C61 C60 2.5(5)
C49 C62 C61 C66 -171.1(3)
C49 C62 C63 C0AA -4.1(5)
C49 C62 C63 C64 171.7(3)
C48 C49 C62 C61 -179.0(3)
C48 C49 C62 C63 3.9(5)
C48 C49 C50 C24 2.6(5)
C48 C49 C50 C51 -179.6(3)
C48 C1AA C0AA C63 -0.4(5)
C48 C1AA C0AA C71 -178.2(3)
C48 C1AA C2AA C43 1.1(5)
C48 C1AA C2AA C73 179.2(3)
C25 C24 C50 C49 10.7(5)
C25 C24 C50 C51 -167.1(3)
C25 C26 C34 C35 4.5(5)
C25 C26 C34 C33 178.1(3)
C25 C26 C20 C27 -176.6(3)
C22 C23 C24 C25 -17.9(5)
C22 C23 C24 C50 156.5(3)
C22 C23 C0BA N1 2.6(4)
C22 C23 C0BA C52 -174.7(3)
C51 C60 C61 C62 -14.0(5)
C51 C60 C61 C66 159.3(3)
C51 C60 C59 C54 -5.5(5)
C51 C52 C0BA N1 -162.4(3)
C51 C52 C0BA C23 14.3(4)
C51 C52 C53 C54 2.1(5)
C60 C51 C52 C0BA 171.4(3)
C60 C51 C52 C53 -8.5(5)
C60 C51 C50 C24 172.3(3)
C60 C51 C50 C49 -5.5(5)
C60 C61 C66 C65 -174.8(3)
C60 C59 C54 C53 -1.0(5)
C60 C59 C54 C55 179.0(3)
C52 C51 C60 C61 -166.9(3)
C52 C51 C60 C59 10.0(5)
C52 C51 C50 C24 -5.1(5)
C52 C51 C50 C49 177.0(3)
C52 C53 C54 C59 2.7(5)
C52 C53 C54 C55 -177.3(3)
C44 C43 C2AA C1AA -4.1(5)
C44 C43 C2AA C73 177.8(3)
C44 C43 C42 C37 1.3(5)
C1AA C48 C45 C25 -178.6(3)
C1AA C48 C45 C44 -2.5(5)
C1AA C0AA C63 C62 2.4(5)
C1AA C0AA C63 C64 -173.3(3)
C1AA C0AA C71 C72 0.0(5)
C1AA C2AA C73 C72 -2.2(5)
C21 N1 C0BA C23 -3.1(3)
C21 N1 C0BA C52 174.0(3)
C62 C49 C48 C1AA -1.8(5)
C62 C49 C48 C45 177.9(3)
C62 C49 C50 C24 175.9(3)
C62 C49 C50 C51 -6.2(5)
C62 C61 C66 C65 -1.4(5)
C62 C63 C64 C65 0.0(5)
C50 C24 C25 C45 -17.5(5)
C50 C24 C25 C26 159.8(3)
C50 C49 C48 C1AA 171.5(3)
C50 C49 C48 C45 -8.8(5)
C50 C49 C62 C61 7.7(5)
C50 C49 C62 C63 -169.4(3)
C50 C51 C60 C61 15.6(4)
C50 C51 C60 C59 -167.5(3)
C50 C51 C52 C0BA -11.1(4)
C50 C51 C52 C53 169.0(3)
C74 C72 C73 C2AA -173.3(3)
C74 C72 C71 C0AA 174.5(3)
C43 C44 C45 C48 -0.6(5)
C43 C44 C45 C25 175.6(3)
C43 C44 C35 C34 169.2(3)
C43 C44 C35 C36 -5.8(5)
C43 C2AA C73 C72 175.9(3)
C0BA N1 C21 C22 2.5(4)
C0BA C23 C24 C25 170.2(3)
C0BA C23 C24 C50 -15.4(4)
C0BA C23 C22 C21 -1.1(4)
C0BA C52 C53 C54 -177.8(3)
C0AA C1AA C2AA C43 -177.1(3)
C0AA C1AA C2AA C73 1.0(5)
C0AA C63 C64 C65 175.7(3)
C27 C28 C33 C34 -1.5(5)
C27 C28 C29 C30 -52.7(4)
C27 C28 C29 C31 66.9(4)
C27 C28 C29 C32 -171.5(3)
C61 C60 C59 C54 171.4(3)
C61 C62 C63 C0AA 178.8(3)
C61 C62 C63 C64 -5.4(5)
C53 C52 C0BA N1 17.4(5)
C53 C52 C0BA C23 -165.8(3)
C53 C54 C55 C56 -50.7(4)
C53 C54 C55 C58 -171.3(3)
C53 C54 C55 C57 68.1(4)
C59 C60 C61 C62 169.1(3)
C59 C60 C61 C66 -17.6(5)
C59 C54 C55 C56 129.3(4)
C59 C54 C55 C58 8.7(5)
C59 C54 C55 C57 -111.9(4)
C45 C48 C1AA C0AA -179.6(3)
C45 C48 C1AA C2AA 2.2(5)
C45 C25 C26 C34 -19.7(5)
C45 C25 C26 C20 153.5(3)
C45 C44 C43 C2AA 3.9(5)
C45 C44 C43 C42 -173.6(3)
C45 C44 C35 C34 -14.2(5)
C45 C44 C35 C36 170.8(3)
C26 C25 C45 C48 -166.1(3)
C26 C25 C45 C44 17.8(4)
C26 C34 C35 C44 12.3(5)
C26 C34 C35 C36 -172.9(3)
C26 C34 C33 C28 -2.3(5)
C28 C27 C20 C26 -0.5(5)
C63 C62 C61 C60 179.6(3)
C63 C62 C61 C66 6.1(5)
C63 C0AA C71 C72 -177.8(3)
C37 C36 C35 C44 4.5(5)
C37 C36 C35 C34 -170.3(3)
C34 C26 C20 C27 -3.3(5)
C2AA C1AA C0AA C63 177.8(3)
C2AA C1AA C0AA C71 0.0(5)
C2AA C43 C42 C37 -176.2(3)
C42 C43 C2AA C1AA 173.3(3)
C42 C43 C2AA C73 -4.8(5)
C42 C37 C36 C35 -0.4(5)
C42 C37 C38 C40 46.4(5)
C42 C37 C38 C39 165.7(4)
C42 C37 C38 C41 -72.4(4)
C36 C37 C42 C43 -2.6(5)
C36 C37 C38 C40 -133.2(4)
C36 C37 C38 C39 -13.9(5)
C36 C37 C38 C41 108.0(4)
C67 C65 C66 C61 171.6(3)
C67 C65 C64 C63 -170.7(3)
C20 C27 C28 C33 2.9(5)
C20 C27 C28 C29 -179.9(3)
C20 C26 C34 C35 -168.9(3)
C20 C26 C34 C33 4.6(5)
C35 C44 C43 C2AA -179.5(3)
C35 C44 C43 C42 3.0(5)
C35 C44 C45 C48 -177.1(3)
C35 C44 C45 C25 -1.0(5)
C35 C34 C33 C28 171.1(3)
C11 S1 N1 C21 -101.7(3)
C11 S1 N1 C0BA 50.4(3)
C11 C16 C15 C14 -1.8(6)
C11 C12 C13 C14 0.1(6)
C66 C65 C67 C69 58.1(4)
C66 C65 C67 C70 -60.8(4)
C66 C65 C67 C68 179.6(3)
C66 C65 C64 C63 4.6(5)
C73 C72 C71 C0AA -1.0(5)
C75 C74 C72 C73 -14.0(4)
C75 C74 C72 C71 170.7(3)
C33 C28 C29 C30 124.4(4)
C33 C28 C29 C31 -116.1(4)
C33 C28 C29 C32 5.6(5)
C33 C34 C35 C44 -161.0(3)
C33 C34 C35 C36 13.8(5)
C29 C28 C33 C34 -178.6(3)
C38 C37 C42 C43 177.8(3)
C38 C37 C36 C35 179.3(3)
C76 C74 C72 C73 105.7(4)
C76 C74 C72 C71 -69.6(4)
C71 C0AA C63 C62 -179.9(3)
C71 C0AA C63 C64 4.4(5)
C71 C72 C73 C2AA 2.1(5)
C77 C74 C72 C73 -134.9(3)
C77 C74 C72 C71 49.8(4)
C64 C65 C67 C69 -126.7(4)
C64 C65 C67 C70 114.4(4)
C64 C65 C67 C68 -5.2(5)
C64 C65 C66 C61 -3.9(5)
C16 C11 C12 C13 0.6(6)
C16 C15 C14 C13 2.5(7)
C12 C11 C16 C15 0.2(6)
C12 C13 C14 C15 -1.7(7)

loop_
_exptl_oxdiff_crystal_face_indexfrac_h
_exptl_oxdiff_crystal_face_indexfrac_k
_exptl_oxdiff_crystal_face_indexfrac_l
_exptl_oxdiff_crystal_face_x
_exptl_oxdiff_crystal_face_y
_exptl_oxdiff_crystal_face_z
4.7171 5.4414 -8.6136 0.4985 -0.1775 0.8485
0.1393 -2.0621 -7.7124 -0.6040 0.2123 0.7682
-4.9182 -6.4382 6.4145 -0.7327 0.2599 -0.6290
-4.6592 -5.2841 8.8112 -0.4672 0.1664 -0.8683
-0.1934 1.9916 7.7837 0.5960 -0.2094 -0.7752
-0.3731 5.9205 -9.4796 -0.1048 -0.4431 0.8903
-7.5838 7.6946 0.2374 -0.2310 -0.9645 -0.1281
0.4816 -6.0028 9.4287 0.1076 0.4549 -0.8840
7.7203 -7.4453 -0.9059 0.2287 0.9541 0.1932
